data_4306506
loop_
_publ_author_name
'Bi-Xue Zhu'
'Qi-Long Zhang'
'Yun-Qian Zhang'
'Tao Zhu'
'Jack K. Clegg'
'Leonard F. Lindoy'
'Gang Wei'

_publ_section_title
;
Four Zinc(II) Helical Coordination Polymers and 78-Membered Six-Node Zinc
Metallacycle Assembled from
Diastereopure N,N'-Bis(acetylacetone)cyclohexanediimine
;
_journal_name_full 'Inorganic Chemistry'
_journal_page_first 10053
_journal_page_last 10061
_journal_paper_doi 10.1021/ic801329g
_journal_volume 47
_journal_year 2008
_chemical_absolute_configuration rm
_chemical_formula_moiety 'C16 H26 Cl2 N2 O2 Zn, H2 O'
_chemical_formula_sum 'C16 H28 Cl2 N2 O3 Zn'
_chemical_formula_weight 432.67
_chemical_name_systematic
;
 ?
;
_space_group_IT_number 19
_symmetry_cell_setting orthorhombic
_symmetry_space_group_name_Hall 'P 2ac 2ab'
_symmetry_space_group_name_H-M 'P 21 21 21'
_atom_sites_solution_hydrogens geom
_atom_sites_solution_primary direct
_atom_sites_solution_secondary difmap
_audit_creation_method SHELXL-97
_cell_angle_alpha 90.00
_cell_angle_beta 90.00
_cell_angle_gamma 90.00
_cell_formula_units_Z 4
_cell_length_a 8.8874(5)
_cell_length_b 13.7594(7)
_cell_length_c 17.0043(9)
_cell_measurement_temperature 293(2)
_cell_volume 2079.38(19)
_computing_cell_refinement 'SAINT (Bruker-Nonius, 2003)'
_computing_data_collection 'APEX (Bruker-Nonius, 2003)'
_computing_data_reduction 'SAINT (Bruker-Nonius, 2003), XPREP (Bruker-Nonius, 2003)'
_computing_molecular_graphics
;ORTEP-3 (Farrugia, 1997)
WINGX-32 (Farrugia, 1999) 
;
_computing_publication_material 'enCIFer 1.1 (CCDC, 2005)'
_computing_structure_refinement 'SHELXL-97 (Sheldrick, 1997)'
_computing_structure_solution 'SHELXS-86 (Sheldrick, 1986)'
_diffrn_ambient_temperature 293(2)
_diffrn_measured_fraction_theta_full 1.000
_diffrn_measured_fraction_theta_max 1.000
_diffrn_measurement_device_type 'Bruker CCD Area Detector'
_diffrn_measurement_method '\f and \w scan'
_diffrn_radiation_monochromator graphite
_diffrn_radiation_source 'fine-focus sealed tube'
_diffrn_radiation_type MoK\a
_diffrn_radiation_wavelength 0.71073
_diffrn_reflns_av_R_equivalents 0.0373
_diffrn_reflns_av_sigmaI/netI 0.0259
_diffrn_reflns_limit_h_max 10
_diffrn_reflns_limit_h_min -10
_diffrn_reflns_limit_k_max 16
_diffrn_reflns_limit_k_min -16
_diffrn_reflns_limit_l_max 20
_diffrn_reflns_limit_l_min -20
_diffrn_reflns_number 23340
_diffrn_reflns_theta_full 26.00
_diffrn_reflns_theta_max 26.00
_diffrn_reflns_theta_min 1.90
_diffrn_standards_interval_count 0
_diffrn_standards_interval_time 0
_diffrn_standards_number 0
_exptl_absorpt_coefficient_mu 1.453
_exptl_absorpt_correction_T_max 0.8449
_exptl_absorpt_correction_T_min 0.7501
_exptl_absorpt_correction_type multi-scan
_exptl_absorpt_process_details 'SADABS (Sheldrick, 2005)'
_exptl_crystal_colour colorless
_exptl_crystal_density_diffrn 1.382
_exptl_crystal_density_method 'not measured'
_exptl_crystal_description prism
_exptl_crystal_F_000 904
_exptl_crystal_size_max 0.21
_exptl_crystal_size_mid 0.18
_exptl_crystal_size_min 0.12
_refine_diff_density_max 0.913
_refine_diff_density_min -0.641
_refine_diff_density_rms 0.061
_refine_ls_abs_structure_details 'Flack H D (1983), Acta Cryst. A39, 876-881'
_refine_ls_abs_structure_Flack 0.023(18)
_refine_ls_extinction_coef 0.0073(8)
_refine_ls_extinction_expression Fc^*^=kFc[1+0.001xFc^2^\l^3^/sin(2\q)]^-1/4^
_refine_ls_extinction_method SHELXL
_refine_ls_goodness_of_fit_ref 1.020
_refine_ls_hydrogen_treatment constr
_refine_ls_matrix_type full
_refine_ls_number_parameters 222
_refine_ls_number_reflns 4068
_refine_ls_number_restraints 0
_refine_ls_restrained_S_all 1.020
_refine_ls_R_factor_all 0.0467
_refine_ls_R_factor_gt 0.0429
_refine_ls_shift/su_max 0.000
_refine_ls_shift/su_mean 0.000
_refine_ls_structure_factor_coef Fsqd
_refine_ls_weighting_details 'calc w=1/[\s^2^(Fo^2^)+(0.0512P)^2^+2.1456P] where P=(Fo^2^+2Fc^2^)/3'
_refine_ls_weighting_scheme calc
_refine_ls_wR_factor_gt 0.1081
_refine_ls_wR_factor_ref 0.1107
_reflns_number_gt 3752
_reflns_number_total 4068
_reflns_threshold_expression >2sigma(I)
_cod_data_source_file ic801329g_si_002.cif
_cod_data_source_block p
_cod_database_code 4306506

loop_
_symmetry_equiv_pos_as_xyz
'x, y, z'
'-x+1/2, -y, z+1/2'
'x+1/2, -y+1/2, -z'
'-x, y+1/2, -z+1/2'

loop_
_atom_site_label
_atom_site_type_symbol
_atom_site_fract_x
_atom_site_fract_y
_atom_site_fract_z
_atom_site_U_iso_or_equiv
_atom_site_adp_type
_atom_site_occupancy
_atom_site_symmetry_multiplicity
_atom_site_calc_flag
_atom_site_refinement_flags
_atom_site_disorder_assembly
_atom_site_disorder_group
C1 C 0.0781(4) 0.1866(3) 0.0253(2) 0.0472(9) Uani 1 1 d . . .
H1A H 0.0003 0.1384 0.0223 0.071 Uiso 1 1 calc R . .
H1B H 0.0465 0.2442 -0.0020 0.071 Uiso 1 1 calc R . .
H1C H 0.0975 0.2020 0.0794 0.071 Uiso 1 1 calc R . .
C2 C 0.2192(3) 0.1478(2) -0.01205(18) 0.0327(7) Uani 1 1 d . . .
C3 C 0.2605(4) 0.1794(2) -0.08547(17) 0.0345(6) Uani 1 1 d . . .
H3 H 0.2022 0.2274 -0.1089 0.041 Uiso 1 1 calc R . .
C4 C 0.3864(3) 0.1436(2) -0.12800(18) 0.0332(7) Uani 1 1 d . . .
C5 C 0.4187(5) 0.1840(3) -0.2073(2) 0.0598(11) Uani 1 1 d . . .
H5A H 0.5249 0.1949 -0.2126 0.090 Uiso 1 1 calc R . .
H5B H 0.3661 0.2444 -0.2138 0.090 Uiso 1 1 calc R . .
H5C H 0.3861 0.1387 -0.2468 0.090 Uiso 1 1 calc R . .
C6 C 0.6047(4) 0.0293(3) -0.1325(2) 0.0353(7) Uani 1 1 d . . .
H6 H 0.6058 0.0420 -0.1892 0.042 Uiso 1 1 calc R . .
C7 C 0.7495(4) 0.0686(3) -0.0966(2) 0.0535(9) Uani 1 1 d . . .
H7A H 0.7444 0.0632 -0.0398 0.064 Uiso 1 1 calc R . .
H7B H 0.7600 0.1368 -0.1098 0.064 Uiso 1 1 calc R . .
C8 C 0.8875(4) 0.0122(4) -0.1270(3) 0.0657(14) Uani 1 1 d . . .
H8A H 0.8965 0.0206 -0.1834 0.079 Uiso 1 1 calc R . .
H8B H 0.9781 0.0375 -0.1026 0.079 Uiso 1 1 calc R . .
C9 C 0.4397(4) 0.1958(3) 0.2001(2) 0.0482(9) Uani 1 1 d . . .
H9A H 0.5107 0.1433 0.2004 0.072 Uiso 1 1 calc R . .
H9B H 0.4829 0.2513 0.2259 0.072 Uiso 1 1 calc R . .
H9C H 0.4151 0.2124 0.1468 0.072 Uiso 1 1 calc R . .
C10 C 0.2993(3) 0.1654(2) 0.24278(19) 0.0335(7) Uani 1 1 d . . .
C11 C 0.2690(4) 0.2041(2) 0.31610(18) 0.0330(7) Uani 1 1 d . . .
H11 H 0.3332 0.2521 0.3349 0.040 Uiso 1 1 calc R . .
C12 C 0.1477(4) 0.1759(2) 0.36440(18) 0.0313(6) Uani 1 1 d . . .
C13 C 0.1409(5) 0.2135(3) 0.4467(2) 0.0509(9) Uani 1 1 d . . .
H13A H 0.0471 0.2467 0.4547 0.076 Uiso 1 1 calc R . .
H13B H 0.2227 0.2578 0.4553 0.076 Uiso 1 1 calc R . .
H13C H 0.1486 0.1602 0.4829 0.076 Uiso 1 1 calc R . .
C14 C -0.0893(3) 0.0807(2) 0.3808(2) 0.0316(6) Uani 1 1 d . . .
H14 H -0.0751 0.0924 0.4372 0.038 Uiso 1 1 calc R . .
C15 C -0.2291(4) 0.1353(3) 0.3539(2) 0.0457(8) Uani 1 1 d . . .
H15A H -0.2381 0.1304 0.2972 0.055 Uiso 1 1 calc R . .
H15B H -0.2190 0.2035 0.3673 0.055 Uiso 1 1 calc R . .
C16 C -0.3707(4) 0.0946(4) 0.3923(3) 0.0618(13) Uani 1 1 d . . .
H16A H -0.3648 0.1030 0.4488 0.074 Uiso 1 1 calc R . .
H16B H -0.4580 0.1299 0.3734 0.074 Uiso 1 1 calc R . .
N1 N 0.4731(3) 0.07660(19) -0.09802(14) 0.0316(6) Uani 1 1 d . . .
H1 H 0.4496 0.0577 -0.0514 0.038 Uiso 1 1 calc R . .
N2 N 0.0432(3) 0.11538(19) 0.33916(15) 0.0302(6) Uani 1 1 d . . .
H2 H 0.0549 0.0937 0.2921 0.036 Uiso 1 1 calc R . .
O1 O 0.2962(3) 0.08513(19) 0.02590(13) 0.0446(6) Uani 1 1 d . . .
O2 O 0.2134(3) 0.10211(19) 0.21011(13) 0.0417(6) Uani 1 1 d . . .
Cl1 Cl 0.45552(19) -0.07996(10) 0.14217(8) 0.0927(5) Uani 1 1 d . . .
Cl2 Cl 0.0391(2) -0.06770(12) 0.10325(10) 0.1124(7) Uani 1 1 d . . .
Zn1 Zn 0.25179(6) 0.01036(3) 0.122506(18) 0.04363(15) Uani 1 1 d . . .
O1W O -0.2375(10) 0.0541(6) 0.1506(6) 0.262(5) Uani 1 1 d . . .

loop_
_atom_site_aniso_label
_atom_site_aniso_U_11
_atom_site_aniso_U_22
_atom_site_aniso_U_33
_atom_site_aniso_U_23
_atom_site_aniso_U_13
_atom_site_aniso_U_12
C1 0.0332(18) 0.054(2) 0.055(2) -0.0142(18) 0.0026(16) 0.0097(17)
C2 0.0315(17) 0.0301(15) 0.0364(15) -0.0075(12) -0.0039(13) 0.0030(13)
C3 0.0321(16) 0.0328(14) 0.0385(15) 0.0037(11) -0.0081(15) 0.0028(15)
C4 0.0357(16) 0.0367(16) 0.0273(15) 0.0028(13) -0.0081(13) -0.0074(13)
C5 0.060(3) 0.076(3) 0.043(2) 0.020(2) 0.0036(19) 0.006(2)
C6 0.0340(16) 0.0357(16) 0.0363(16) -0.0043(15) 0.0072(13) -0.0037(13)
C7 0.0371(19) 0.059(2) 0.065(2) -0.0245(18) 0.009(2) -0.016(2)
C8 0.0282(18) 0.090(3) 0.079(3) -0.041(3) 0.0117(18) -0.0175(19)
C9 0.0327(19) 0.061(2) 0.051(2) 0.0052(18) 0.0051(16) -0.0066(17)
C10 0.0242(15) 0.0394(18) 0.0370(16) 0.0077(14) 0.0023(12) 0.0020(13)
C11 0.0276(16) 0.0323(14) 0.0390(15) -0.0010(12) -0.0057(13) -0.0049(14)
C12 0.0344(16) 0.0285(15) 0.0309(16) -0.0015(12) -0.0036(13) 0.0053(12)
C13 0.060(2) 0.055(2) 0.0376(19) -0.0122(17) -0.0026(17) -0.005(2)
C14 0.0295(14) 0.0361(16) 0.0292(15) 0.0057(14) 0.0030(13) -0.0001(13)
C15 0.0387(19) 0.0495(19) 0.0490(18) 0.0153(15) 0.0057(16) 0.0069(16)
C16 0.0318(19) 0.082(3) 0.071(3) 0.032(3) 0.0074(18) 0.015(2)
N1 0.0362(14) 0.0302(13) 0.0283(12) 0.0019(10) 0.0063(11) 0.0016(11)
N2 0.0323(14) 0.0340(14) 0.0242(12) -0.0030(10) 0.0023(10) -0.0032(11)
O1 0.0502(14) 0.0509(14) 0.0328(11) 0.0105(11) 0.0138(10) 0.0181(11)
O2 0.0351(13) 0.0553(15) 0.0346(11) -0.0124(11) 0.0101(9) -0.0095(11)
Cl1 0.1233(12) 0.0692(8) 0.0856(9) -0.0064(7) -0.0332(8) 0.0473(8)
Cl2 0.1282(13) 0.0998(11) 0.1092(12) 0.0331(9) -0.0600(11) -0.0683(10)
Zn1 0.0622(3) 0.0399(2) 0.0288(2) 0.00041(14) 0.00388(19) -0.0019(2)
O1W 0.255(10) 0.155(6) 0.375(11) -0.074(7) 0.211(9) -0.048(6)

loop_
_atom_type_symbol
_atom_type_description
_atom_type_scat_dispersion_real
_atom_type_scat_dispersion_imag
_atom_type_scat_source
C C 0.0033 0.0016 'International Tables Vol C Tables 4.2.6.8 and 6.1.1.4'
H H 0.0000 0.0000 'International Tables Vol C Tables 4.2.6.8 and 6.1.1.4'
N N 0.0061 0.0033 'International Tables Vol C Tables 4.2.6.8 and 6.1.1.4'
O O 0.0106 0.0060 'International Tables Vol C Tables 4.2.6.8 and 6.1.1.4'
Cl Cl 0.1484 0.1585 'International Tables Vol C Tables 4.2.6.8 and 6.1.1.4'
Zn Zn 0.2839 1.4301 'International Tables Vol C Tables 4.2.6.8 and 6.1.1.4'

loop_
_geom_angle_atom_site_label_1
_geom_angle_atom_site_label_2
_geom_angle_atom_site_label_3
_geom_angle
_geom_angle_site_symmetry_1
_geom_angle_site_symmetry_3
_geom_angle_publ_flag
C2 C1 H1A 109.5 . . ?
C2 C1 H1B 109.5 . . ?
H1A C1 H1B 109.5 . . ?
C2 C1 H1C 109.5 . . ?
H1A C1 H1C 109.5 . . ?
H1B C1 H1C 109.5 . . ?
O1 C2 C3 122.1(3) . . ?
O1 C2 C1 118.3(3) . . ?
C3 C2 C1 119.6(3) . . ?
C2 C3 C4 124.3(3) . . ?
C2 C3 H3 117.8 . . ?
C4 C3 H3 117.8 . . ?
N1 C4 C3 120.8(3) . . ?
N1 C4 C5 120.3(3) . . ?
C3 C4 C5 119.0(3) . . ?
C4 C5 H5A 109.5 . . ?
C4 C5 H5B 109.5 . . ?
H5A C5 H5B 109.5 . . ?
C4 C5 H5C 109.5 . . ?
H5A C5 H5C 109.5 . . ?
H5B C5 H5C 109.5 . . ?
N1 C6 C7 110.9(3) . . ?
N1 C6 C14 108.0(3) . 2_554 ?
C7 C6 C14 111.5(3) . 2_554 ?
N1 C6 H6 108.8 . . ?
C7 C6 H6 108.8 . . ?
C14 C6 H6 108.8 2_554 . ?
C6 C7 C8 111.1(3) . . ?
C6 C7 H7A 109.4 . . ?
C8 C7 H7A 109.4 . . ?
C6 C7 H7B 109.4 . . ?
C8 C7 H7B 109.4 . . ?
H7A C7 H7B 108.0 . . ?
C16 C8 C7 109.8(3) 2_554 . ?
C16 C8 H8A 109.7 2_554 . ?
C7 C8 H8A 109.7 . . ?
C16 C8 H8B 109.7 2_554 . ?
C7 C8 H8B 109.7 . . ?
H8A C8 H8B 108.2 . . ?
C10 C9 H9A 109.5 . . ?
C10 C9 H9B 109.5 . . ?
H9A C9 H9B 109.5 . . ?
C10 C9 H9C 109.5 . . ?
H9A C9 H9C 109.5 . . ?
H9B C9 H9C 109.5 . . ?
O2 C10 C11 122.4(3) . . ?
O2 C10 C9 118.3(3) . . ?
C11 C10 C9 119.3(3) . . ?
C10 C11 C12 124.7(3) . . ?
C10 C11 H11 117.7 . . ?
C12 C11 H11 117.7 . . ?
N2 C12 C11 121.5(3) . . ?
N2 C12 C13 119.7(3) . . ?
C11 C12 C13 118.8(3) . . ?
C12 C13 H13A 109.5 . . ?
C12 C13 H13B 109.5 . . ?
H13A C13 H13B 109.5 . . ?
C12 C13 H13C 109.5 . . ?
H13A C13 H13C 109.5 . . ?
H13B C13 H13C 109.5 . . ?
N2 C14 C15 110.6(3) . . ?
N2 C14 C6 108.9(3) . 2 ?
C15 C14 C6 111.7(3) . 2 ?
N2 C14 H14 108.5 . . ?
C15 C14 H14 108.5 . . ?
C6 C14 H14 108.5 2 . ?
C14 C15 C16 111.4(3) . . ?
C14 C15 H15A 109.4 . . ?
C16 C15 H15A 109.4 . . ?
C14 C15 H15B 109.4 . . ?
C16 C15 H15B 109.4 . . ?
H15A C15 H15B 108.0 . . ?
C8 C16 C15 110.2(4) 2 . ?
C8 C16 H16A 109.6 2 . ?
C15 C16 H16A 109.6 . . ?
C8 C16 H16B 109.6 2 . ?
C15 C16 H16B 109.6 . . ?
H16A C16 H16B 108.1 . . ?
C4 N1 C6 129.1(3) . . ?
C4 N1 H1 115.5 . . ?
C6 N1 H1 115.5 . . ?
C12 N2 C14 128.2(3) . . ?
C12 N2 H2 115.9 . . ?
C14 N2 H2 115.9 . . ?
C2 O1 Zn1 131.6(2) . . ?
C10 O2 Zn1 130.9(2) . . ?
O1 Zn1 O2 109.10(11) . . ?
O1 Zn1 Cl2 107.58(9) . . ?
O2 Zn1 Cl2 105.96(9) . . ?
O1 Zn1 Cl1 104.67(8) . . ?
O2 Zn1 Cl1 112.55(8) . . ?
Cl2 Zn1 Cl1 116.74(8) . . ?

loop_
_geom_bond_atom_site_label_1
_geom_bond_atom_site_label_2
_geom_bond_distance
_geom_bond_site_symmetry_2
_geom_bond_publ_flag
C1 C2 1.504(4) . ?
C1 H1A 0.9600 . ?
C1 H1B 0.9600 . ?
C1 H1C 0.9600 . ?
C2 O1 1.276(4) . ?
C2 C3 1.372(4) . ?
C3 C4 1.420(5) . ?
C3 H3 0.9300 . ?
C4 N1 1.305(4) . ?
C4 C5 1.487(5) . ?
C5 H5A 0.9600 . ?
C5 H5B 0.9600 . ?
C5 H5C 0.9600 . ?
C6 N1 1.462(4) . ?
C6 C7 1.523(5) . ?
C6 C14 1.536(4) 2_554 ?
C6 H6 0.9800 . ?
C7 C8 1.540(5) . ?
C7 H7A 0.9700 . ?
C7 H7B 0.9700 . ?
C8 C16 1.514(7) 2_554 ?
C8 H8A 0.9700 . ?
C8 H8B 0.9700 . ?
C9 C10 1.503(4) . ?
C9 H9A 0.9600 . ?
C9 H9B 0.9600 . ?
C9 H9C 0.9600 . ?
C10 O2 1.284(4) . ?
C10 C11 1.382(5) . ?
C11 C12 1.410(4) . ?
C11 H11 0.9300 . ?
C12 N2 1.320(4) . ?
C12 C13 1.493(5) . ?
C13 H13A 0.9600 . ?
C13 H13B 0.9600 . ?
C13 H13C 0.9600 . ?
C14 N2 1.455(4) . ?
C14 C15 1.522(5) . ?
C14 C6 1.536(4) 2 ?
C14 H14 0.9800 . ?
C15 C16 1.523(5) . ?
C15 H15A 0.9700 . ?
C15 H15B 0.9700 . ?
C16 C8 1.514(7) 2 ?
C16 H16A 0.9700 . ?
C16 H16B 0.9700 . ?
N1 H1 0.8600 . ?
N2 H2 0.8600 . ?
O1 Zn1 1.978(2) . ?
O2 Zn1 1.982(2) . ?
Cl1 Zn1 2.2215(14) . ?
Cl2 Zn1 2.1989(15) . ?
